data_2210625
loop_
_publ_author_name
'Kruszynski, Rafal'
'Trzesowska, Agata'
'Czestkowski, Wojciech'
'Bartczak, Tadeusz J.'
'Mikiciuk-Olasik, El\.zbieta'

_publ_section_title 4-[(4-Ethoxyphenyl)aminoacetyl]-6,7-dimethyl-1,2,3,4-tetrahydroquinoxalin-2-one
_journal_coeditor_code HB2134
_journal_issue 10
_journal_name_full 'Acta Crystallographica Section E'
_journal_page_first o4596
_journal_page_last o4598
_journal_paper_doi 10.1107/S1600536806036889
_journal_volume 62
_journal_year 2006
_chemical_formula_iupac 'C22 H25 N3 O4'
_chemical_formula_moiety 'C22 H25 N3 O4'
_chemical_formula_sum 'C22 H25 N3 O4'
_chemical_formula_weight 395.45
_chemical_name_systematic 4-[(4-Ethoxyphenyl)aminoacetyl]-6,7-dimethyl-1,2,3,4-tetrahydroquinoxalin-2-one
_space_group_IT_number 2
_symmetry_cell_setting triclinic
_symmetry_space_group_name_Hall '-P 1'
_symmetry_space_group_name_H-M 'P -1'
_atom_sites_solution_hydrogens mixed
_atom_sites_solution_primary direct
_atom_sites_solution_secondary difmap
_audit_creation_method SHELXL97
_cell_angle_alpha 94.21(3)
_cell_angle_beta 90.10(3)
_cell_angle_gamma 104.64(3)
_cell_formula_units_Z 2
_cell_length_a 6.6340(10)
_cell_length_b 10.547(2)
_cell_length_c 15.276(3)
_cell_measurement_reflns_used 99
_cell_measurement_temperature 291.0(3)
_cell_measurement_theta_max 20
_cell_measurement_theta_min 4
_cell_volume 1031.1(4)
_computing_cell_refinement 'KM-4 Software'
_computing_data_collection 'KM-4 Software (Kuma, 1993)'
_computing_data_reduction 'DATAPROC (Ga\/ldecki <i>et al.</i>,  1998)'
_computing_molecular_graphics
;
XP in SHELXTL/PC (Sheldrick, 1990) and
MERCURY (Version 1.4; Macrae <i>et al.</i>,  2006)
;
_computing_publication_material
;
SHELXL97 (Sheldrick, 1997) and PLATON (Spek, 2003)
;
_computing_structure_refinement 'SHELXL97 (Sheldrick, 1997)'
_computing_structure_solution 'SHELXS97 (Sheldrick, 1997)'
_diffrn_ambient_temperature 291.0(3)
_diffrn_measured_fraction_theta_full 0.970
_diffrn_measured_fraction_theta_max 0.946
_diffrn_measurement_device_type 'Kuma KM-4'
_diffrn_measurement_method \w/2\q
_diffrn_radiation_monochromator graphite
_diffrn_radiation_source 'fine-focus sealed tube'
_diffrn_radiation_type MoK\a
_diffrn_radiation_wavelength 0.71073
_diffrn_reflns_av_R_equivalents 0.0536
_diffrn_reflns_av_sigmaI/netI 0.1386
_diffrn_reflns_limit_h_max 0
_diffrn_reflns_limit_h_min -8
_diffrn_reflns_limit_k_max 10
_diffrn_reflns_limit_k_min -13
_diffrn_reflns_limit_l_max 19
_diffrn_reflns_limit_l_min -19
_diffrn_reflns_number 4993
_diffrn_reflns_theta_full 25.00
_diffrn_reflns_theta_max 27.56
_diffrn_reflns_theta_min 2.00
_diffrn_standards_decay_% 4.22
_diffrn_standards_interval_count 100
_diffrn_standards_number 3
_exptl_absorpt_coefficient_mu 0.089
_exptl_absorpt_correction_T_max 0.996
_exptl_absorpt_correction_T_min 0.971
_exptl_absorpt_correction_type psi-scan
_exptl_absorpt_process_details '(North <i>et al.</i>,  1968)'
_exptl_crystal_colour colourless
_exptl_crystal_density_diffrn 1.274
_exptl_crystal_density_method 'not measured'
_exptl_crystal_description plate
_exptl_crystal_F_000 420
_exptl_crystal_size_max 0.35
_exptl_crystal_size_mid 0.11
_exptl_crystal_size_min 0.07
_refine_diff_density_max 0.181
_refine_diff_density_min -0.200
_refine_ls_extinction_coef 0.018(2)
_refine_ls_extinction_expression Fc^*^=kFc[1+0.001xFc^2^\l^3^/sin(2\q)]^-1/4^
_refine_ls_extinction_method 'SHELXL97 (Sheldrick, 1997)'
_refine_ls_goodness_of_fit_ref 0.870
_refine_ls_hydrogen_treatment constr
_refine_ls_matrix_type full
_refine_ls_number_parameters 267
_refine_ls_number_reflns 4518
_refine_ls_number_restraints 0
_refine_ls_restrained_S_all 0.870
_refine_ls_R_factor_all 0.1788
_refine_ls_R_factor_gt 0.0583
_refine_ls_shift/su_max 0.001
_refine_ls_shift/su_mean 0.000
_refine_ls_structure_factor_coef Fsqd
_refine_ls_weighting_details 'w = 1/[\s^2^(Fo^2^)+(0.0454P)^2^] where P=(Fo^2^+2Fc^2^)/3'
_refine_ls_weighting_scheme calc
_refine_ls_wR_factor_gt 0.1016
_refine_ls_wR_factor_ref 0.1319
_reflns_number_gt 1787
_reflns_number_total 4518
_reflns_threshold_expression I>2\s(I)
_cod_data_source_file hb2134.cif
_cod_data_source_block V
_cod_depositor_comments
;
The following automatic conversions were performed:

'_atom_sites_solution_hydrogens' value 'difmap and geom' was changed
to 'mixed'.

Automatic conversion script
Id: cif_fix_values 6452 2018-10-05 10:23:21Z andrius 
;
_cod_database_code 2210625
_cod_database_fobs_code 2210625

loop_
_symmetry_equiv_pos_as_xyz
'x, y, z'
'-x, -y, -z'

loop_
_atom_site_type_symbol
_atom_site_label
_atom_site_fract_x
_atom_site_fract_y
_atom_site_fract_z
_atom_site_U_iso_or_equiv
_atom_site_adp_type
_atom_site_calc_flag
_atom_site_refinement_flags
_atom_site_occupancy
C C1 0.9887(5) 0.9581(3) 0.82931(17) 0.0363(8) Uani d . 1
C C2 0.8261(5) 1.0042(3) 0.79713(18) 0.0400(8) Uani d . 1
H H2 0.7222 0.9472 0.7621 0.048 Uiso calc R 1
C C3 0.8153(5) 1.1332(3) 0.81613(18) 0.0405(8) Uani d . 1
C C4 0.9703(5) 1.2188(3) 0.86945(19) 0.0421(8) Uani d . 1
C C5 1.1261(5) 1.1703(3) 0.90551(18) 0.0407(8) Uani d . 1
H H5 1.2264 1.2256 0.9431 0.049 Uiso calc R 1
C C6 1.1344(4) 1.0416(3) 0.88655(18) 0.0366(7) Uani d . 1
N N1 1.0147(4) 0.8300(2) 0.80888(14) 0.0346(6) Uani d . 1
N N2 1.2919(4) 0.9930(2) 0.92377(15) 0.0408(6) Uani d . 1
H H2N 1.3899 1.0479 0.9691 0.049 Uiso d R 1
C C7 1.2760(5) 0.8640(3) 0.92870(19) 0.0425(8) Uani d . 1
C C8 1.0887(5) 0.7717(3) 0.88250(18) 0.0431(8) Uani d . 1
H H8A 1.1248 0.6916 0.8611 0.052 Uiso calc R 1
H H8B 0.9774 0.7487 0.9241 0.052 Uiso calc R 1
C C9 0.6412(5) 1.1802(3) 0.7762(2) 0.0582(10) Uani d . 1
H H9A 0.5452 1.1073 0.7449 0.087 Uiso calc R 1
H H9B 0.6982 1.2457 0.7363 0.087 Uiso calc R 1
H H9C 0.5696 1.2173 0.8219 0.087 Uiso calc R 1
C C10 0.9687(5) 1.3604(3) 0.8897(2) 0.0593(10) Uani d . 1
H H10A 1.0860 1.4035 0.9271 0.089 Uiso calc R 1
H H10B 0.8421 1.3647 0.9187 0.089 Uiso calc R 1
H H10C 0.9769 1.4032 0.8360 0.089 Uiso calc R 1
O O1 1.4033(3) 0.8214(2) 0.96877(13) 0.0543(6) Uani d . 1
C C11 1.0227(5) 0.7720(3) 0.72581(18) 0.0386(8) Uani d . 1
C C12 1.0090(5) 0.8558(3) 0.65028(17) 0.0465(9) Uani d . 1
H H12A 0.8636 0.8494 0.6368 0.056 Uiso calc R 1
H H12B 1.0757 0.9470 0.6680 0.056 Uiso calc R 1
O O11 1.0429(3) 0.6606(2) 0.71376(13) 0.0527(6) Uani d . 1
N N12 1.1077(4) 0.8151(2) 0.57192(15) 0.0418(7) Uani d . 1
O O12 0.6251(4) 0.5847(2) 0.27590(14) 0.0621(7) Uani d . 1
C C13 0.9791(4) 0.7520(3) 0.49737(18) 0.0352(7) Uani d . 1
C C14 0.9677(5) 0.8216(3) 0.42518(18) 0.0430(8) Uani d . 1
H H14 1.0426 0.9090 0.4254 0.052 Uiso calc R 1
C C15 0.8465(5) 0.7626(3) 0.35295(19) 0.0457(8) Uani d . 1
H H15 0.8394 0.8106 0.3048 0.055 Uiso calc R 1
C C16 0.7351(5) 0.6326(3) 0.3515(2) 0.0432(8) Uani d . 1
C C17 0.7420(5) 0.5628(3) 0.4241(2) 0.0524(9) Uani d . 1
H H17 0.6650 0.4760 0.4244 0.063 Uiso calc R 1
C C18 0.8655(5) 0.6237(3) 0.4971(2) 0.0473(9) Uani d . 1
H H18 0.8707 0.5768 0.5459 0.057 Uiso calc R 1
C C19 0.5230(5) 0.4480(3) 0.2657(2) 0.0642(11) Uani d . 1
H H19A 0.4082 0.4275 0.3059 0.077 Uiso calc R 1
H H19B 0.6198 0.3960 0.2779 0.077 Uiso calc R 1
C C20 0.4436(6) 0.4186(4) 0.1720(2) 0.0821(13) Uani d . 1
H H20A 0.3396 0.4652 0.1622 0.123 Uiso calc R 1
H H20B 0.3835 0.3259 0.1611 0.123 Uiso calc R 1
H H20C 0.5570 0.4460 0.1330 0.123 Uiso calc R 1
C C21 1.3195(5) 0.8367(3) 0.5745(2) 0.0466(8) Uani d . 1
C C22 1.4213(5) 0.7971(4) 0.4931(2) 0.0672(11) Uani d . 1
H H22A 1.4324 0.8628 0.4518 0.101 Uiso calc R 1
H H22B 1.3388 0.7144 0.4675 0.101 Uiso calc R 1
H H22C 1.5579 0.7888 0.5079 0.101 Uiso calc R 1
O O13 1.4194(4) 0.8874(2) 0.64085(15) 0.0720(8) Uani d . 1

loop_
_atom_site_aniso_label
_atom_site_aniso_U_11
_atom_site_aniso_U_22
_atom_site_aniso_U_33
_atom_site_aniso_U_12
_atom_site_aniso_U_13
_atom_site_aniso_U_23
C1 0.0403(19) 0.046(2) 0.0243(15) 0.0143(16) -0.0003(14) -0.0020(14)
C2 0.0363(18) 0.051(2) 0.0309(16) 0.0095(16) -0.0030(14) -0.0025(15)
C3 0.0389(19) 0.054(2) 0.0353(17) 0.0221(17) 0.0078(15) 0.0073(16)
C4 0.046(2) 0.045(2) 0.0374(17) 0.0165(17) 0.0057(16) 0.0013(15)
C5 0.047(2) 0.041(2) 0.0326(17) 0.0113(16) -0.0060(15) -0.0062(14)
C6 0.0343(18) 0.044(2) 0.0333(16) 0.0137(16) -0.0013(14) 0.0006(15)
N1 0.0420(15) 0.0360(15) 0.0274(13) 0.0138(12) -0.0055(12) -0.0003(11)
N2 0.0427(16) 0.0420(17) 0.0373(14) 0.0121(13) -0.0157(12) -0.0036(12)
C7 0.052(2) 0.045(2) 0.0292(16) 0.0117(18) -0.0038(16) -0.0033(15)
C8 0.052(2) 0.0416(19) 0.0334(17) 0.0088(17) -0.0078(15) 0.0018(14)
C9 0.051(2) 0.067(2) 0.065(2) 0.029(2) -0.0040(19) 0.0040(19)
C10 0.066(2) 0.050(2) 0.065(2) 0.021(2) 0.000(2) 0.0028(19)
O1 0.0589(15) 0.0575(15) 0.0506(13) 0.0241(13) -0.0222(12) -0.0023(12)
C11 0.0391(19) 0.045(2) 0.0332(17) 0.0151(16) -0.0051(14) -0.0042(15)
C12 0.061(2) 0.056(2) 0.0279(16) 0.0262(18) -0.0001(16) -0.0017(15)
O11 0.0715(17) 0.0467(15) 0.0439(13) 0.0249(13) -0.0071(12) -0.0044(11)
N12 0.0466(17) 0.0537(17) 0.0279(13) 0.0193(14) -0.0025(12) -0.0025(12)
O12 0.0707(17) 0.0566(16) 0.0538(15) 0.0099(14) -0.0258(13) -0.0073(12)
C13 0.0371(18) 0.0425(19) 0.0292(15) 0.0168(16) -0.0006(14) -0.0009(14)
C14 0.048(2) 0.043(2) 0.0360(17) 0.0077(17) -0.0011(15) 0.0043(15)
C15 0.048(2) 0.054(2) 0.0336(17) 0.0102(18) -0.0077(16) 0.0046(16)
C16 0.043(2) 0.048(2) 0.0377(18) 0.0129(17) -0.0071(16) -0.0068(16)
C17 0.053(2) 0.041(2) 0.060(2) 0.0074(17) -0.0125(19) 0.0045(17)
C18 0.057(2) 0.043(2) 0.0415(18) 0.0106(18) -0.0068(17) 0.0084(15)
C19 0.050(2) 0.059(3) 0.080(3) 0.010(2) -0.012(2) -0.011(2)
C20 0.064(3) 0.095(3) 0.076(3) 0.013(2) -0.020(2) -0.031(2)
C21 0.041(2) 0.056(2) 0.043(2) 0.0114(18) -0.0057(17) 0.0048(17)
C22 0.043(2) 0.100(3) 0.063(2) 0.025(2) 0.0066(19) 0.008(2)
O13 0.0619(16) 0.088(2) 0.0586(16) 0.0082(15) -0.0251(14) -0.0072(14)

loop_
_atom_type_symbol
_atom_type_description
_atom_type_scat_dispersion_real
_atom_type_scat_dispersion_imag
_atom_type_scat_source
C C 0.0033 0.0016 'International Tables Vol C Tables 4.2.6.8 and 6.1.1.4'
H H 0.0000 0.0000 'International Tables Vol C Tables 4.2.6.8 and 6.1.1.4'
N N 0.0061 0.0033 'International Tables Vol C Tables 4.2.6.8 and 6.1.1.4'
O O 0.0106 0.0060 'International Tables Vol C Tables 4.2.6.8 and 6.1.1.4'

loop_
_geom_angle_atom_site_label_1
_geom_angle_atom_site_label_2
_geom_angle_atom_site_label_3
_geom_angle
C6 C1 C2 118.4(3)
C6 C1 N1 117.1(3)
C2 C1 N1 124.5(3)
C3 C2 C1 121.6(3)
C3 C2 H2 119.2
C1 C2 H2 119.2
C2 C3 C4 119.3(3)
C2 C3 C9 119.6(3)
C4 C3 C9 121.0(3)
C5 C4 C3 118.8(3)
C5 C4 C10 119.9(3)
C3 C4 C10 121.3(3)
C6 C5 C4 121.2(3)
C6 C5 H5 119.4
C4 C5 H5 119.4
C5 C6 C1 120.4(3)
C5 C6 N2 120.9(3)
C1 C6 N2 118.8(3)
C11 N1 C1 125.7(2)
C11 N1 C8 118.2(2)
C1 N1 C8 114.4(2)
C7 N2 C6 123.0(3)
C7 N2 H2N 111.9
C6 N2 H2N 120.3
O1 C7 N2 123.3(3)
O1 C7 C8 120.9(3)
N2 C7 C8 115.8(3)
N1 C8 C7 112.0(3)
N1 C8 H8A 109.2
C7 C8 H8A 109.2
N1 C8 H8B 109.2
C7 C8 H8B 109.2
H8A C8 H8B 107.9
C3 C9 H9A 109.5
C3 C9 H9B 109.5
H9A C9 H9B 109.5
C3 C9 H9C 109.5
H9A C9 H9C 109.5
H9B C9 H9C 109.5
C4 C10 H10A 109.5
C4 C10 H10B 109.5
H10A C10 H10B 109.5
C4 C10 H10C 109.5
H10A C10 H10C 109.5
H10B C10 H10C 109.5
O11 C11 N1 121.6(3)
O11 C11 C12 122.1(3)
N1 C11 C12 116.2(3)
N12 C12 C11 112.0(3)
N12 C12 H12A 109.2
C11 C12 H12A 109.2
N12 C12 H12B 109.2
C11 C12 H12B 109.2
H12A C12 H12B 107.9
C21 N12 C13 123.6(3)
C21 N12 C12 117.4(3)
C13 N12 C12 119.0(2)
C16 O12 C19 118.4(3)
C18 C13 C14 119.3(3)
C18 C13 N12 121.0(3)
C14 C13 N12 119.7(3)
C15 C14 C13 120.5(3)
C15 C14 H14 119.7
C13 C14 H14 119.7
C14 C15 C16 120.4(3)
C14 C15 H15 119.8
C16 C15 H15 119.8
O12 C16 C17 125.6(3)
O12 C16 C15 114.9(3)
C17 C16 C15 119.5(3)
C16 C17 C18 119.6(3)
C16 C17 H17 120.2
C18 C17 H17 120.2
C13 C18 C17 120.6(3)
C13 C18 H18 119.7
C17 C18 H18 119.7
O12 C19 C20 106.9(3)
O12 C19 H19A 110.3
C20 C19 H19A 110.3
O12 C19 H19B 110.3
C20 C19 H19B 110.3
H19A C19 H19B 108.6
C19 C20 H20A 109.5
C19 C20 H20B 109.5
H20A C20 H20B 109.5
C19 C20 H20C 109.5
H20A C20 H20C 109.5
H20B C20 H20C 109.5
O13 C21 N12 120.5(3)
O13 C21 C22 122.2(3)
N12 C21 C22 117.3(3)
C21 C22 H22A 109.5
C21 C22 H22B 109.5
H22A C22 H22B 109.5
C21 C22 H22C 109.5
H22A C22 H22C 109.5
H22B C22 H22C 109.5

loop_
_geom_bond_atom_site_label_1
_geom_bond_atom_site_label_2
_geom_bond_distance
C1 C6 1.389(4)
C1 C2 1.393(4)
C1 N1 1.418(3)
C2 C3 1.390(4)
C2 H2 0.9300
C3 C4 1.399(4)
C3 C9 1.511(4)
C4 C5 1.393(4)
C4 C10 1.505(4)
C5 C6 1.382(4)
C5 H5 0.9300
C6 N2 1.410(3)
N1 C11 1.375(3)
N1 C8 1.461(3)
N2 C7 1.345(4)
N2 H2N 0.9930
C7 O1 1.234(3)
C7 C8 1.508(4)
C8 H8A 0.9700
C8 H8B 0.9700
C9 H9A 0.9600
C9 H9B 0.9600
C9 H9C 0.9600
C10 H10A 0.9600
C10 H10B 0.9600
C10 H10C 0.9600
C11 O11 1.217(3)
C11 C12 1.520(4)
C12 N12 1.455(3)
C12 H12A 0.9700
C12 H12B 0.9700
N12 C21 1.365(4)
N12 C13 1.437(3)
O12 C16 1.359(3)
O12 C19 1.426(4)
C13 C18 1.372(4)
C13 C14 1.381(4)
C14 C15 1.376(4)
C14 H14 0.9300
C15 C16 1.383(4)
C15 H15 0.9300
C16 C17 1.382(4)
C17 C18 1.397(4)
C17 H17 0.9300
C18 H18 0.9300
C19 C20 1.508(4)
C19 H19A 0.9700
C19 H19B 0.9700
C20 H20A 0.9600
C20 H20B 0.9600
C20 H20C 0.9600
C21 O13 1.221(3)
C21 C22 1.499(4)
C22 H22A 0.9600
C22 H22B 0.9600
C22 H22C 0.9600

loop_
_geom_hbond_atom_site_label_D
_geom_hbond_atom_site_label_H
_geom_hbond_atom_site_label_A
_geom_hbond_site_symmetry_A
_geom_hbond_distance_DH
_geom_hbond_distance_HA
_geom_hbond_distance_DA
_geom_hbond_angle_DHA
N2 H2N O1 2_877 0.99 1.88 2.852(3) 166
C8 H8A O11 . 0.97 2.30 2.736(3) 107
C19 H19B O11 2_766 0.97 2.46 3.380(4) 158
C15 H15 Cg1 2_776 0.93 2.83 3.652(5) 148
C22 H22C Cg2 1_655 0.96 2.72 3.474(5) 136

loop_
_geom_torsion_atom_site_label_1
_geom_torsion_atom_site_label_2
_geom_torsion_atom_site_label_3
_geom_torsion_atom_site_label_4
_geom_torsion
C6 C1 C2 C3 4.5(4)
N1 C1 C2 C3 -176.7(3)
C1 C2 C3 C4 -0.5(4)
C1 C2 C3 C9 177.2(3)
C2 C3 C4 C5 -3.1(4)
C9 C3 C4 C5 179.3(3)
C2 C3 C4 C10 178.2(3)
C9 C3 C4 C10 0.5(4)
C3 C4 C5 C6 2.7(4)
C10 C4 C5 C6 -178.5(3)
C4 C5 C6 C1 1.3(4)
C4 C5 C6 N2 -179.6(3)
C2 C1 C6 C5 -4.8(4)
N1 C1 C6 C5 176.2(3)
C2 C1 C6 N2 176.0(3)
N1 C1 C6 N2 -2.9(4)
C6 C1 N1 C11 -126.9(3)
C2 C1 N1 C11 54.2(4)
C6 C1 N1 C8 37.6(4)
C2 C1 N1 C8 -141.3(3)
C5 C6 N2 C7 160.4(3)
C1 C6 N2 C7 -20.5(4)
C6 N2 C7 O1 -172.6(3)
C6 N2 C7 C8 6.8(4)
C11 N1 C8 C7 116.4(3)
C1 N1 C8 C7 -49.3(3)
O1 C7 C8 N1 -153.4(3)
N2 C7 C8 N1 27.3(4)
C1 N1 C11 O11 -179.0(3)
C8 N1 C11 O11 17.0(4)
C1 N1 C11 C12 2.0(4)
C8 N1 C11 C12 -161.9(3)
O11 C11 C12 N12 -24.5(4)
N1 C11 C12 N12 154.4(2)
C11 C12 N12 C21 -68.7(4)
C11 C12 N12 C13 109.7(3)
C21 N12 C13 C18 103.2(4)
C12 N12 C13 C18 -75.1(4)
C21 N12 C13 C14 -77.5(4)
C12 N12 C13 C14 104.2(3)
C18 C13 C14 C15 -1.0(4)
N12 C13 C14 C15 179.6(3)
C13 C14 C15 C16 -0.3(5)
C19 O12 C16 C17 -6.4(5)
C19 O12 C16 C15 173.8(3)
C14 C15 C16 O12 -178.6(3)
C14 C15 C16 C17 1.6(5)
O12 C16 C17 C18 178.6(3)
C15 C16 C17 C18 -1.6(5)
C14 C13 C18 C17 1.1(5)
N12 C13 C18 C17 -179.6(3)
C16 C17 C18 C13 0.2(5)
C16 O12 C19 C20 -171.3(3)
C13 N12 C21 O13 -177.8(3)
C12 N12 C21 O13 0.5(5)
C13 N12 C21 C22 2.8(5)
C12 N12 C21 C22 -178.8(3)

loop_
_cod_related_entry_id
_cod_related_entry_database
_cod_related_entry_code
1 ChemSpider 332560
